data_9016381
loop_
_publ_author_name
'Warren, B.'
'Modell, D.'

_publ_section_title
;
 The structure of Anthophyllite H2 Mg7 (Si O3)8
 _cod_database_code 1010935
;
_journal_name_full 'Zeitschrift fur Kristallographie'
_journal_page_first 161
_journal_page_last 179
_journal_volume 75
_journal_year 1930
_chemical_formula_sum 'Mg7 O24 Si8'
_chemical_name_mineral Anthophyllite
_space_group_IT_number 62
_symmetry_space_group_name_Hall '-P 2ac 2n'
_symmetry_space_group_name_H-M 'P n m a'
_cell_angle_alpha 90
_cell_angle_beta 90
_cell_angle_gamma 90
_cell_length_a 18.5
_cell_length_b 17.89999
_cell_length_c 5.27
_cell_formula_units_Z 4
_cell_volume 1745.160
_database_code_amcsd 0017657
_exptl_crystal_density_diffrn 2.964
_cod_duplicate_entry 1010935
_cod_original_formula_sum 'Mg7 Si8 O24'
_cod_database_code 9016381

loop_
_space_group_symop_operation_xyz
x,y,z
x,1/2-y,z
-x,1/2+y,-z
1/2-x,1/2+y,1/2+z
1/2+x,1/2-y,1/2-z
1/2+x,y,1/2-z
1/2-x,-y,1/2+z
-x,-y,-z

loop_
_atom_site_label
_atom_site_fract_x
_atom_site_fract_y
_atom_site_fract_z
Mg1 0.13000 0.17000 0.38000
Mg2 0.13000 0.08000 -0.13000
Mg3 0.13000 -0.02000 0.38000
Mg4 0.13000 0.25000 -0.13000
Si1 0.03000 -0.18000 0.29000
Si2 0.03000 -0.08000 -0.21000
Si3 0.22000 -0.08000 0.04000
Si4 0.22000 -0.18000 -0.46000
O1 0.06000 0.07000 0.20000
O2 0.06000 0.18000 -0.30000
O3 0.06000 -0.25000 0.20000
O4 0.06000 0.25000 0.20000
O5 0.06000 0.00000 -0.30000
O6 0.05000 -0.13000 0.05000
O7 0.05000 -0.13000 -0.46000
O8 0.19000 0.18000 0.05000
O9 0.19000 0.07000 -0.44000
O10 0.19000 0.00000 0.05000
O11 0.19000 -0.25000 0.45000
O12 0.19000 0.25000 -0.45000
O13 0.20000 -0.13000 0.30000
O14 0.20000 -0.13000 -0.20000

loop_
_cod_related_entry_id
_cod_related_entry_database
_cod_related_entry_code
1 AMCSD 0017657
